data_8103322
loop_
_publ_author_name
'Miao-Ling Huang'

_publ_section_title
;
 Crystal structure of tris(1,10-phenanthroline-k2N,N')iron(II) dinitrate
 --- 4-aminobenzoic acid --- water (1:1:2), [Fe(C12H8N2)3][NO3]2 &#x00B7;
 C7H7NO2 &#x00B7; 2H2O
;
_journal_issue 2
_journal_name_full 'Zeitschrift f\"ur Kristallographie - New Crystal Structures'
_journal_page_first 110
_journal_volume 227
_journal_year 2012
_chemical_formula_moiety 'C36 H24 Fe N6, C7 H7 N O2, 2(N O3), 2(H2 O)'
_chemical_formula_sum 'C43 H35 Fe N9 O10'
_chemical_formula_weight 893.65
_space_group_IT_number 2
_symmetry_cell_setting triclinic
_symmetry_space_group_name_Hall '-P 1'
_symmetry_space_group_name_H-M 'P -1'
_atom_sites_solution_hydrogens geom
_atom_sites_solution_primary direct
_atom_sites_solution_secondary difmap
_audit_creation_method SHELXL-97
_cell_angle_alpha 71.0240(10)
_cell_angle_beta 87.263(2)
_cell_angle_gamma 64.2910(10)
_cell_formula_units_Z 2
_cell_length_a 12.7835(13)
_cell_length_b 13.5070(14)
_cell_length_c 15.7852(16)
_cell_measurement_reflns_used 2418
_cell_measurement_temperature 291(2)
_cell_measurement_theta_max 19.71
_cell_measurement_theta_min 2.36
_cell_volume 2308.3(4)
_computing_cell_refinement SMART
_computing_data_collection 'SMART (Bruker, 2000)'
_computing_data_reduction 'SAINT (Bruker, 2000)'
_computing_molecular_graphics SHELXTL
_computing_publication_material SHELXTL
_computing_structure_refinement SHELXTL
_computing_structure_solution 'SHELXTL (Bruker, 2000)'
_diffrn_ambient_temperature 291(2)
_diffrn_measured_fraction_theta_full 0.985
_diffrn_measured_fraction_theta_max 0.985
_diffrn_measurement_device_type 'Bruker Smart Apex CCD'
_diffrn_measurement_method 'phi and omega scans'
_diffrn_radiation_monochromator graphite
_diffrn_radiation_source 'sealed tube'
_diffrn_radiation_type MoK\a
_diffrn_radiation_wavelength 0.71073
_diffrn_reflns_av_R_equivalents 0.0289
_diffrn_reflns_av_sigmaI/netI 0.0700
_diffrn_reflns_limit_h_max 15
_diffrn_reflns_limit_h_min -15
_diffrn_reflns_limit_k_max 16
_diffrn_reflns_limit_k_min -16
_diffrn_reflns_limit_l_max 19
_diffrn_reflns_limit_l_min -17
_diffrn_reflns_number 17709
_diffrn_reflns_theta_full 26.00
_diffrn_reflns_theta_max 26.00
_diffrn_reflns_theta_min 2.36
_exptl_absorpt_coefficient_mu 0.391
_exptl_absorpt_correction_T_max 0.9190
_exptl_absorpt_correction_T_min 0.8985
_exptl_absorpt_correction_type multi-scan
_exptl_absorpt_process_details 'SADABS; Bruker, 2000'
_exptl_crystal_colour red
_exptl_crystal_density_diffrn 1.286
_exptl_crystal_density_method 'not measured'
_exptl_crystal_description block
_exptl_crystal_F_000 924
_exptl_crystal_size_max 0.28
_exptl_crystal_size_mid 0.24
_exptl_crystal_size_min 0.22
_refine_diff_density_max 0.342
_refine_diff_density_min -0.527
_refine_diff_density_rms 0.050
_refine_ls_extinction_method none
_refine_ls_goodness_of_fit_ref 1.017
_refine_ls_hydrogen_treatment constr
_refine_ls_matrix_type full
_refine_ls_number_parameters 595
_refine_ls_number_reflns 8947
_refine_ls_number_restraints 0
_refine_ls_restrained_S_all 1.017
_refine_ls_R_factor_all 0.0881
_refine_ls_R_factor_gt 0.0603
_refine_ls_shift/su_max 0.000
_refine_ls_shift/su_mean 0.000
_refine_ls_structure_factor_coef Fsqd
_refine_ls_weighting_details 'calc w=1/[\s^2^(Fo^2^)+(0.0639P)^2^+0.9644P] where P=(Fo^2^+2Fc^2^)/3'
_refine_ls_weighting_scheme calc
_refine_ls_wR_factor_gt 0.1362
_refine_ls_wR_factor_ref 0.1424
_reflns_number_gt 6105
_reflns_number_total 8947
_reflns_threshold_expression >2sigma(I)
_cod_data_source_file 1267-3658.cff
_cod_data_source_block w4338
_cod_depositor_comments
;
The following automatic conversions were performed:

'_symmetry_cell_setting' value 'Triclinic' changed to 'triclinic'
according to /home/saulius/struct/CIF-dictionaries/cif_core.dic
dictionary named 'cif_core.dic' version 2.4.1 from
2010-06-29.

'_refine_ls_hydrogen_treatment' value 'CONSTR' changed
to 'constr' according to
/home/saulius/struct/CIF-dictionaries/cif_core.dic dictionary named
'cif_core.dic' version 2.4.1 from 2010-06-29.

Automatic conversion script
Id: cif_fix_values 1891 2012-01-12 08:04:46Z andrius 
;
_cod_original_sg_symbol_H-M 'P-1   '
_cod_database_code 8103322

loop_
_symmetry_equiv_pos_as_xyz
'x, y, z'
'-x, -y, -z'

loop_
_atom_site_label
_atom_site_type_symbol
_atom_site_fract_x
_atom_site_fract_y
_atom_site_fract_z
_atom_site_U_iso_or_equiv
_atom_site_adp_type
_atom_site_occupancy
_atom_site_symmetry_multiplicity
_atom_site_calc_flag
_atom_site_refinement_flags
C1 C 0.7638(3) 1.1714(3) 0.6392(2) 0.0419(8) Uani 1 1 d .
H1 H 0.7045 1.1981 0.5938 0.050 Uiso 1 1 d R
C2 C 0.8332(3) 1.2285(3) 0.6281(2) 0.0425(8) Uani 1 1 d .
H2 H 0.8202 1.2912 0.5756 0.051 Uiso 1 1 d R
C3 C 0.9203(3) 1.1954(3) 0.6930(2) 0.0415(7) Uani 1 1 d .
H3 H 0.9659 1.2350 0.6862 0.050 Uiso 1 1 d R
C4 C 0.9385(3) 1.0995(3) 0.7699(2) 0.0424(7) Uani 1 1 d .
C5 C 1.0323(3) 1.0510(3) 0.8417(2) 0.0423(7) Uani 1 1 d .
H5 H 1.0834 1.0844 0.8370 0.051 Uiso 1 1 d R
C6 C 1.0461(3) 0.9594(3) 0.9149(2) 0.0423(8) Uani 1 1 d .
H6 H 1.1036 0.9334 0.9615 0.051 Uiso 1 1 d R
C7 C 0.9737(3) 0.9002(3) 0.9227(2) 0.0422(7) Uani 1 1 d .
C8 C 0.9857(3) 0.7997(3) 0.9947(2) 0.0435(8) Uani 1 1 d .
H8 H 1.0429 0.7675 1.0429 0.052 Uiso 1 1 d R
C9 C 0.9131(3) 0.7501(3) 0.9934(2) 0.0415(7) Uani 1 1 d .
H9 H 0.9212 0.6834 1.0404 0.050 Uiso 1 1 d R
C10 C 0.8263(3) 0.7995(3) 0.9209(2) 0.0396(7) Uani 1 1 d .
H10 H 0.7784 0.7638 0.9208 0.047 Uiso 1 1 d R
C11 C 0.8837(3) 0.9447(3) 0.8523(2) 0.0427(8) Uani 1 1 d .
C12 C 0.8685(3) 1.0437(3) 0.7773(2) 0.0412(7) Uani 1 1 d .
C13 C 0.8974(3) 0.7844(3) 0.7003(2) 0.0420(7) Uani 1 1 d .
H13 H 0.9291 0.7549 0.7601 0.050 Uiso 1 1 d R
C14 C 0.9580(3) 0.7252(3) 0.6431(2) 0.0433(8) Uani 1 1 d .
H14 H 1.0247 0.6547 0.6655 0.052 Uiso 1 1 d R
C15 C 0.9183(3) 0.7691(3) 0.5521(2) 0.0502(9) Uani 1 1 d .
H15 H 0.9610 0.7318 0.5130 0.060 Uiso 1 1 d R
C16 C 0.8110(3) 0.8738(3) 0.5199(2) 0.0463(8) Uani 1 1 d .
C17 C 0.7584(3) 0.9250(3) 0.4315(2) 0.0531(9) Uani 1 1 d .
H17 H 0.7938 0.8900 0.3892 0.064 Uiso 1 1 d R
C18 C 0.6538(3) 1.0265(3) 0.4057(2) 0.0443(8) Uani 1 1 d .
H18 H 0.6239 1.0624 0.3452 0.053 Uiso 1 1 d R
C19 C 0.5940(3) 1.0753(3) 0.4692(2) 0.0444(8) Uani 1 1 d .
C20 C 0.4836(3) 1.1743(3) 0.4505(2) 0.0424(7) Uani 1 1 d .
H20 H 0.4466 1.2117 0.3919 0.051 Uiso 1 1 d R
C21 C 0.4315(3) 1.2144(3) 0.5168(2) 0.0435(8) Uani 1 1 d .
H21 H 0.3590 1.2791 0.5043 0.052 Uiso 1 1 d R
C22 C 0.4896(3) 1.1566(3) 0.6066(2) 0.0489(9) Uani 1 1 d .
H22 H 0.4525 1.1833 0.6524 0.059 Uiso 1 1 d R
C23 C 0.6453(3) 1.0238(3) 0.5580(2) 0.0407(7) Uani 1 1 d .
C24 C 0.7549(3) 0.9233(3) 0.5845(2) 0.0426(8) Uani 1 1 d .
C25 C 0.6363(3) 0.7780(3) 0.7799(2) 0.0411(7) Uani 1 1 d .
H25 H 0.6967 0.7452 0.7476 0.049 Uiso 1 1 d R
C26 C 0.5701(2) 0.7173(3) 0.8204(2) 0.0398(7) Uani 1 1 d .
H26 H 0.5883 0.6452 0.8150 0.048 Uiso 1 1 d R
C27 C 0.4795(2) 0.7636(3) 0.8680(2) 0.0399(7) Uani 1 1 d .
H27 H 0.4358 0.7238 0.8938 0.048 Uiso 1 1 d R
C28 C 0.4545(3) 0.8723(3) 0.8774(2) 0.0413(8) Uani 1 1 d .
C29 C 0.3634(3) 0.9272(3) 0.9229(2) 0.0408(7) Uani 1 1 d .
H29 H 0.3158 0.8926 0.9501 0.049 Uiso 1 1 d R
C30 C 0.3443(3) 1.0339(3) 0.9290(2) 0.0458(8) Uani 1 1 d .
H30 H 0.2826 1.0698 0.9592 0.055 Uiso 1 1 d R
C31 C 0.4146(3) 1.0880(3) 0.8904(2) 0.0434(8) Uani 1 1 d .
C32 C 0.4012(3) 1.1984(3) 0.8957(2) 0.0423(8) Uani 1 1 d .
H32 H 0.3425 1.2381 0.9261 0.051 Uiso 1 1 d R
C33 C 0.4744(3) 1.2409(3) 0.8561(2) 0.0442(8) Uani 1 1 d .
H33 H 0.4653 1.3126 0.8572 0.053 Uiso 1 1 d R
C34 C 0.5654(2) 1.1790(2) 0.8126(2) 0.0366(7) Uani 1 1 d .
H34 H 0.6170 1.2097 0.7883 0.044 Uiso 1 1 d R
C35 C 0.5055(3) 1.0332(3) 0.8448(2) 0.0410(7) Uani 1 1 d .
C36 C 0.5237(3) 0.9270(3) 0.8372(2) 0.0406(7) Uani 1 1 d .
C37 C 0.8905(3) 0.1158(3) 0.3947(2) 0.0428(8) Uani 1 1 d .
C38 C 0.8115(3) 0.2075(3) 0.3172(2) 0.0421(8) Uani 1 1 d .
C39 C 0.7071(3) 0.2996(3) 0.3245(2) 0.0448(8) Uani 1 1 d .
H39 H 0.6848 0.3025 0.3809 0.054 Uiso 1 1 d R
C40 C 0.6382(3) 0.3836(3) 0.2487(2) 0.0428(8) Uani 1 1 d .
H40 H 0.5678 0.4424 0.2541 0.051 Uiso 1 1 d R
C41 C 0.6706(3) 0.3844(3) 0.1627(2) 0.0430(8) Uani 1 1 d .
H43 H 0.9098 0.1434 0.2261 0.052 Uiso 1 1 d R
C42 C 0.7739(3) 0.2934(3) 0.1543(2) 0.0424(8) Uani 1 1 d .
H42 H 0.7964 0.2919 0.0976 0.051 Uiso 1 1 d R
C43 C 0.8423(3) 0.2055(3) 0.2317(2) 0.0431(8) Uani 1 1 d .
Fe1 Fe 0.69639(4) 0.97986(4) 0.74230(3) 0.04006(14) Uani 1 1 d .
N1 N 0.7787(2) 1.0780(2) 0.71194(19) 0.0429(6) Uani 1 1 d .
N2 N 0.8096(2) 0.8964(2) 0.85146(18) 0.0430(6) Uani 1 1 d .
N3 N 0.7969(2) 0.8822(2) 0.67268(18) 0.0427(6) Uani 1 1 d .
N4 N 0.5947(2) 1.0655(2) 0.62674(17) 0.0422(6) Uani 1 1 d .
N5 N 0.6138(2) 0.8830(2) 0.78668(16) 0.0385(6) Uani 1 1 d .
N6 N 0.5808(2) 1.0780(2) 0.80404(17) 0.0417(6) Uani 1 1 d .
N7 N 0.6054(2) 0.4711(2) 0.08481(17) 0.0426(6) Uani 1 1 d .
H7B H 0.6269 0.4456 0.0384 0.064 Uiso 1 1 d R
H7C H 0.5301 0.4891 0.0896 0.064 Uiso 1 1 d R
N8 N 0.2976(2) 0.6405(2) 0.11856(19) 0.0457(7) Uani 1 1 d .
N9 N 0.1569(2) 0.3123(3) 0.72706(19) 0.0465(7) Uani 1 1 d .
O1 O 0.85384(18) 0.10044(19) 0.47333(14) 0.0453(6) Uani 1 1 d .
H1A H 0.9037 0.0417 0.5235 0.054 Uiso 1 1 d R
O2 O 0.99082(18) 0.05117(18) 0.39001(14) 0.0450(6) Uani 1 1 d .
O4 O 0.2193(2) 0.2504(2) 0.68326(15) 0.0491(6) Uani 1 1 d .
O5 O 0.09240(19) 0.28262(19) 0.77667(15) 0.0470(6) Uani 1 1 d .
O6 O 0.16126(18) 0.4024(2) 0.72073(15) 0.0506(6) Uani 1 1 d .
O7 O 0.3347(2) 0.6573(2) 0.17927(17) 0.0547(7) Uani 1 1 d .
O8 O 0.2245(2) 0.6029(2) 0.13210(16) 0.0605(8) Uani 1 1 d .
O9 O 0.3321(2) 0.6598(2) 0.04528(16) 0.0494(6) Uani 1 1 d .
O1W O 0.1224(5) 0.4509(5) 0.1335(4) 0.0452(13) Uani 0.40 1 d P
H1X H 0.1845 0.3862 0.1200 0.054 Uiso 0.40 1 d PR
H1Y H 0.1515 0.4835 0.1564 0.054 Uiso 0.40 1 d PR
O2W O 0.1082(5) 0.4895(5) 0.4343(4) 0.0483(14) Uani 0.40 1 d P
H2X H 0.1106 0.4827 0.3826 0.058 Uiso 0.40 1 d PR
H2Y H 0.0689 0.4566 0.4657 0.058 Uiso 0.40 1 d PR
O3W O 0.2928(5) 0.4854(5) 0.5406(4) 0.0481(14) Uani 0.40 1 d P
H3X H 0.2689 0.4942 0.5901 0.058 Uiso 0.40 1 d PR
H3Y H 0.3528 0.4202 0.5514 0.058 Uiso 0.40 1 d PR
O4W O 0.4265(5) 0.5174(5) 0.4379(4) 0.0491(14) Uani 0.40 1 d P
H4X H 0.4822 0.5167 0.4658 0.059 Uiso 0.40 1 d PR
H4Y H 0.3916 0.5832 0.3964 0.059 Uiso 0.40 1 d PR
O5W O 0.2274(5) 0.4212(5) 0.9826(4) 0.0446(13) Uani 0.40 1 d P
H5X H 0.1763 0.4346 0.9426 0.053 Uiso 0.40 1 d PR
H5Y H 0.1949 0.4335 1.0289 0.053 Uiso 0.40 1 d PR

loop_
_atom_site_aniso_label
_atom_site_aniso_U_11
_atom_site_aniso_U_22
_atom_site_aniso_U_33
_atom_site_aniso_U_23
_atom_site_aniso_U_13
_atom_site_aniso_U_12
C1 0.0413(16) 0.0399(17) 0.0351(17) -0.0075(14) -0.0108(13) -0.0120(14)
C2 0.0397(16) 0.0376(16) 0.0364(17) -0.0061(14) 0.0089(13) -0.0102(13)
C3 0.0394(16) 0.0364(16) 0.053(2) -0.0181(15) 0.0122(14) -0.0194(13)
C4 0.0407(16) 0.0394(17) 0.0390(17) -0.0117(14) 0.0099(13) -0.0123(14)
C5 0.0400(16) 0.0413(17) 0.054(2) -0.0219(15) 0.0132(14) -0.0218(14)
C6 0.0369(15) 0.0419(17) 0.0389(17) -0.0106(14) -0.0086(13) -0.0102(13)
C7 0.0378(16) 0.0403(17) 0.0377(17) -0.0118(14) 0.0095(13) -0.0092(13)
C8 0.0409(17) 0.0386(17) 0.0387(17) -0.0092(14) -0.0119(13) -0.0080(14)
C9 0.0399(16) 0.0386(16) 0.0371(17) -0.0104(13) 0.0100(13) -0.0119(14)
C10 0.0397(16) 0.0373(16) 0.0468(18) -0.0169(14) 0.0108(14) -0.0202(13)
C11 0.0372(16) 0.0410(17) 0.0395(17) -0.0113(14) 0.0111(13) -0.0105(14)
C12 0.0389(16) 0.0376(16) 0.0355(16) -0.0072(13) 0.0090(13) -0.0110(13)
C13 0.0376(16) 0.0376(16) 0.0394(17) -0.0103(13) -0.0102(13) -0.0071(13)
C14 0.0388(16) 0.0388(17) 0.0400(18) -0.0093(14) 0.0107(13) -0.0099(13)
C15 0.0414(17) 0.0385(17) 0.050(2) -0.0154(15) 0.0109(15) 0.0000(14)
C16 0.0448(17) 0.0406(17) 0.0409(18) -0.0106(14) 0.0123(14) -0.0108(14)
C17 0.0458(19) 0.0399(18) 0.051(2) -0.0177(15) 0.0116(15) 0.0022(15)
C18 0.0420(17) 0.0436(17) 0.0380(17) -0.0089(14) -0.0111(13) -0.0127(14)
C19 0.0427(17) 0.0435(17) 0.0393(17) -0.0105(14) -0.0085(14) -0.0136(14)
C20 0.0379(16) 0.0410(17) 0.0393(17) -0.0098(14) -0.0083(13) -0.0110(13)
C21 0.0388(16) 0.0380(16) 0.0459(19) -0.0127(14) -0.0091(14) -0.0100(13)
C22 0.0369(16) 0.0420(17) 0.0440(18) -0.0124(15) 0.0047(14) 0.0018(14)
C23 0.0384(16) 0.0381(16) 0.0372(17) -0.0101(13) 0.0079(13) -0.0117(13)
C24 0.0396(16) 0.0399(17) 0.0378(17) -0.0116(14) 0.0094(13) -0.0100(13)
C25 0.0401(16) 0.0399(17) 0.0362(17) -0.0092(13) 0.0074(13) -0.0143(14)
C26 0.0299(14) 0.0291(14) 0.0455(18) 0.0051(13) -0.0173(13) -0.0105(12)
C27 0.0298(14) 0.0312(15) 0.0439(18) 0.0051(13) -0.0155(13) -0.0114(12)
C28 0.0336(15) 0.0342(16) 0.0340(16) 0.0073(13) -0.0091(12) -0.0080(13)
C29 0.0306(14) 0.0317(15) 0.0456(18) 0.0056(13) -0.0145(13) -0.0124(12)
C30 0.0377(16) 0.0425(18) 0.0434(18) -0.0091(14) 0.0098(14) -0.0100(14)
C31 0.0411(17) 0.0394(17) 0.0395(17) -0.0075(14) 0.0092(13) -0.0135(14)
C32 0.0385(16) 0.0393(17) 0.0382(17) -0.0109(13) 0.0082(13) -0.0098(13)
C33 0.0440(17) 0.0402(17) 0.0387(17) -0.0062(14) 0.0056(14) -0.0152(14)
C34 0.0237(13) 0.0306(15) 0.0434(17) -0.0031(13) -0.0104(12) -0.0069(11)
C35 0.0357(15) 0.0396(17) 0.0391(17) -0.0095(13) -0.0053(13) -0.0109(13)
C36 0.0379(16) 0.0386(16) 0.0373(17) -0.0092(13) -0.0065(13) -0.0114(13)
C37 0.0430(17) 0.0370(16) 0.0383(18) -0.0085(14) 0.0090(14) -0.0123(14)
C38 0.0383(16) 0.0392(16) 0.0394(17) -0.0108(14) 0.0106(13) -0.0115(13)
C39 0.0394(16) 0.0407(17) 0.0426(18) -0.0116(14) 0.0105(14) -0.0099(14)
C40 0.0393(16) 0.0365(16) 0.0407(17) -0.0118(14) 0.0091(14) -0.0077(13)
C41 0.0410(16) 0.0387(17) 0.0405(17) -0.0108(14) 0.0067(13) -0.0120(14)
C42 0.0388(16) 0.0410(17) 0.0356(17) -0.0099(14) 0.0087(13) -0.0101(14)
C43 0.0362(15) 0.0414(17) 0.0379(17) -0.0098(14) 0.0094(13) -0.0083(13)
Fe1 0.0367(2) 0.0369(2) 0.0368(3) -0.00934(19) 0.00890(18) -0.01039(19)
N1 0.0406(14) 0.0402(14) 0.0487(16) -0.0189(13) 0.0102(12) -0.0164(12)
N2 0.0406(14) 0.0397(14) 0.0428(15) -0.0140(12) -0.0025(11) -0.0119(12)
N3 0.0403(14) 0.0363(14) 0.0389(15) -0.0090(11) 0.0107(11) -0.0094(11)
N4 0.0387(13) 0.0370(14) 0.0384(14) -0.0073(11) 0.0068(11) -0.0100(11)
N5 0.0344(12) 0.0297(13) 0.0308(13) 0.0068(10) -0.0072(10) -0.0072(10)
N6 0.0376(13) 0.0356(14) 0.0390(14) -0.0092(11) 0.0066(11) -0.0076(11)
N7 0.0390(14) 0.0400(14) 0.0398(15) -0.0107(12) -0.0093(11) -0.0102(11)
N8 0.0392(15) 0.0439(16) 0.0394(16) -0.0091(13) 0.0090(13) -0.0098(13)
N9 0.0454(16) 0.0414(16) 0.0433(16) -0.0106(13) -0.0096(13) -0.0121(13)
O1 0.0391(11) 0.0436(12) 0.0379(12) -0.0092(10) 0.0099(9) -0.0088(10)
O2 0.0409(12) 0.0391(12) 0.0403(12) -0.0090(10) 0.0119(9) -0.0088(10)
O4 0.0467(13) 0.0454(13) 0.0432(13) -0.0113(11) 0.0118(10) -0.0132(10)
O5 0.0437(12) 0.0430(13) 0.0413(13) -0.0098(10) 0.0098(10) -0.0114(10)
O6 0.0342(11) 0.0489(14) 0.0469(14) 0.0053(11) -0.0153(10) -0.0127(10)
O7 0.0451(13) 0.0459(14) 0.0452(14) 0.0109(11) -0.0110(11) -0.0129(11)
O8 0.0464(14) 0.0486(14) 0.0446(14) -0.0094(11) 0.0102(11) 0.0107(12)
O9 0.0453(12) 0.0448(13) 0.0454(14) -0.0126(11) 0.0104(10) -0.0113(10)
O1W 0.044(3) 0.035(3) 0.043(3) -0.007(2) 0.005(2) -0.010(2)
O2W 0.042(3) 0.046(3) 0.045(3) -0.012(3) -0.012(2) -0.009(2)
O3W 0.051(3) 0.038(3) 0.049(3) -0.011(3) 0.016(3) -0.017(3)
O4W 0.048(3) 0.039(3) 0.048(3) -0.012(3) -0.010(3) -0.008(3)
O5W 0.043(3) 0.041(3) 0.043(3) -0.007(2) -0.011(2) -0.015(2)

loop_
_atom_type_symbol
_atom_type_description
_atom_type_scat_dispersion_real
_atom_type_scat_dispersion_imag
_atom_type_scat_source
C C 0.0033 0.0016 'International Tables Vol C Tables 4.2.6.8 and 6.1.1.4'
H H 0.0000 0.0000 'International Tables Vol C Tables 4.2.6.8 and 6.1.1.4'
N N 0.0061 0.0033 'International Tables Vol C Tables 4.2.6.8 and 6.1.1.4'
O O 0.0106 0.0060 'International Tables Vol C Tables 4.2.6.8 and 6.1.1.4'
Fe Fe 0.3463 0.8444 'International Tables Vol C Tables 4.2.6.8 and 6.1.1.4'

loop_
_geom_angle_atom_site_label_1
_geom_angle_atom_site_label_2
_geom_angle_atom_site_label_3
_geom_angle
N1 C1 C2 123.2(3)
N1 C1 H1 118.4
C2 C1 H1 118.3
C3 C2 C1 121.3(3)
C3 C2 H2 119.2
C1 C2 H2 119.4
C2 C3 C4 117.5(3)
C2 C3 H3 121.4
C4 C3 H3 121.1
C12 C4 C3 119.2(3)
C12 C4 C5 117.6(3)
C3 C4 C5 123.1(3)
C6 C5 C4 121.2(3)
C6 C5 H5 119.3
C4 C5 H5 119.5
C5 C6 C7 121.3(3)
C5 C6 H6 119.3
C7 C6 H6 119.4
C8 C7 C11 116.6(3)
C8 C7 C6 125.3(3)
C11 C7 C6 118.1(3)
C9 C8 C7 119.8(3)
C9 C8 H8 120.2
C7 C8 H8 120.0
C8 C9 C10 120.1(3)
C8 C9 H9 120.1
C10 C9 H9 119.8
N2 C10 C9 122.6(3)
N2 C10 H10 118.7
C9 C10 H10 118.8
N2 C11 C12 116.8(3)
N2 C11 C7 123.8(3)
C12 C11 C7 119.5(3)
C4 C12 N1 123.6(3)
C4 C12 C11 122.2(3)
N1 C12 C11 114.2(3)
N3 C13 C14 122.7(3)
N3 C13 H13 119.2
C14 C13 H13 118.1
C13 C14 C15 120.4(3)
C13 C14 H14 120.3
C15 C14 H14 119.2
C14 C15 C16 118.4(3)
C14 C15 H15 120.6
C16 C15 H15 120.9
C17 C16 C24 119.2(3)
C17 C16 C15 124.7(3)
C24 C16 C15 116.1(3)
C18 C17 C16 121.2(3)
C18 C17 H17 119.6
C16 C17 H17 119.2
C17 C18 C19 120.8(3)
C17 C18 H18 119.4
C19 C18 H18 119.9
C23 C19 C18 118.2(3)
C23 C19 C20 116.8(3)
C18 C19 C20 125.0(3)
C21 C20 C19 120.8(3)
C21 C20 H20 119.7
C19 C20 H20 119.5
C20 C21 C22 119.2(3)
C20 C21 H21 120.5
C22 C21 H21 120.2
N4 C22 C21 122.0(3)
N4 C22 H22 119.0
C21 C22 H22 118.9
N4 C23 C19 123.4(3)
N4 C23 C24 115.1(3)
C19 C23 C24 121.5(3)
N3 C24 C16 125.0(3)
N3 C24 C23 116.1(3)
C16 C24 C23 119.0(3)
N5 C25 C26 121.8(3)
N5 C25 H25 119.1
C26 C25 H25 119.1
C27 C26 C25 120.7(3)
C27 C26 H26 119.7
C25 C26 H26 119.7
C26 C27 C28 119.0(3)
C26 C27 H27 120.2
C28 C27 H27 120.7
C29 C28 C36 119.0(3)
C29 C28 C27 123.3(3)
C36 C28 C27 117.7(3)
C30 C29 C28 119.8(3)
C30 C29 H29 119.5
C28 C29 H29 120.7
C29 C30 C31 121.4(3)
C29 C30 H30 118.7
C31 C30 H30 120.0
C35 C31 C30 118.8(3)
C35 C31 C32 116.9(3)
C30 C31 C32 124.4(3)
C33 C32 C31 118.6(3)
C33 C32 H32 121.0
C31 C32 H32 120.4
C32 C33 C34 121.0(3)
C32 C33 H33 119.6
C34 C33 H33 119.4
N6 C34 C33 123.1(3)
N6 C34 H34 118.4
C33 C34 H34 118.5
N6 C35 C31 124.0(3)
N6 C35 C36 116.0(3)
C31 C35 C36 120.0(3)
C28 C36 C35 121.0(3)
C28 C36 N5 124.1(3)
C35 C36 N5 114.9(3)
O2 C37 O1 117.3(3)
O2 C37 C38 123.5(3)
O1 C37 C38 119.2(3)
C43 C38 C39 118.8(3)
C43 C38 C37 118.1(3)
C39 C38 C37 123.0(3)
C40 C39 C38 119.7(3)
C40 C39 H39 120.1
C38 C39 H39 120.2
C39 C40 C41 121.8(3)
C39 C40 H40 119.1
C41 C40 H40 119.1
N7 C41 C40 123.1(3)
N7 C41 C42 117.7(3)
C40 C41 C42 119.2(3)
C43 C42 C41 119.0(3)
C43 C42 H42 120.5
C41 C42 H42 120.5
C42 C43 C38 121.4(3)
C42 C43 H43 119.1
C38 C43 H43 119.5
N1 Fe1 N5 173.36(11)
N1 Fe1 N6 93.13(11)
N5 Fe1 N6 82.17(11)
N1 Fe1 N2 82.68(12)
N5 Fe1 N2 92.67(11)
N6 Fe1 N2 90.99(11)
N1 Fe1 N4 93.08(12)
N5 Fe1 N4 91.83(11)
N6 Fe1 N4 92.43(11)
N2 Fe1 N4 174.69(12)
N1 Fe1 N3 91.28(11)
N5 Fe1 N3 93.82(11)
N6 Fe1 N3 173.32(12)
N2 Fe1 N3 94.55(11)
N4 Fe1 N3 82.32(11)
C1 N1 C12 115.2(3)
C1 N1 Fe1 131.3(2)
C12 N1 Fe1 113.6(2)
C10 N2 C11 117.2(3)
C10 N2 Fe1 130.0(2)
C11 N2 Fe1 112.8(2)
C13 N3 C24 117.3(3)
C13 N3 Fe1 129.4(2)
C24 N3 Fe1 113.32(19)
C22 N4 C23 117.7(3)
C22 N4 Fe1 129.3(2)
C23 N4 Fe1 112.9(2)
C25 N5 C36 116.6(3)
C25 N5 Fe1 129.6(2)
C36 N5 Fe1 113.6(2)
C34 N6 C35 116.3(3)
C34 N6 Fe1 130.4(2)
C35 N6 Fe1 113.3(2)
C41 N7 H7B 109.3
C41 N7 H7C 109.2
H7B N7 H7C 109.5
O9 N8 O7 120.9(3)
O9 N8 O8 119.6(3)
O7 N8 O8 119.5(3)
O6 N9 O5 119.6(3)
O6 N9 O4 119.9(3)
O5 N9 O4 120.5(3)
C37 O1 H1A 120.0
H1X O1W H1Y 109.8
H2X O2W H2Y 109.5
H3X O3W H3Y 109.5
H4X O4W H4Y 109.5
H5X O5W H5Y 109.5

loop_
_geom_bond_atom_site_label_1
_geom_bond_atom_site_label_2
_geom_bond_distance
C1 N1 1.348(4)
C1 C2 1.380(5)
C1 H1 0.9300
C2 C3 1.367(5)
C2 H2 0.9300
C3 C4 1.396(4)
C3 H3 0.9300
C4 C12 1.379(5)
C4 C5 1.455(5)
C5 C6 1.341(4)
C5 H5 0.9300
C6 C7 1.441(5)
C6 H6 0.9300
C7 C8 1.411(5)
C7 C11 1.417(5)
C8 C9 1.363(5)
C8 H8 0.9300
C9 C10 1.404(4)
C9 H9 0.9300
C10 N2 1.344(4)
C10 H10 0.9300
C11 N2 1.366(4)
C11 C12 1.412(4)
C12 N1 1.392(4)
C13 N3 1.339(4)
C13 C14 1.386(5)
C13 H13 0.9300
C14 C15 1.387(5)
C14 H14 0.9300
C15 C16 1.435(4)
C15 H15 0.9300
C16 C17 1.392(5)
C16 C24 1.399(4)
C17 C18 1.391(4)
C17 H17 0.9300
C18 C19 1.394(5)
C18 H18 0.9300
C19 C23 1.392(4)
C19 C20 1.419(4)
C20 C21 1.349(5)
C20 H20 0.9300
C21 C22 1.432(4)
C21 H21 0.9300
C22 N4 1.332(4)
C22 H22 0.9300
C23 N4 1.388(4)
C23 C24 1.421(4)
C24 N3 1.358(4)
C25 N5 1.359(4)
C25 C26 1.417(4)
C25 H25 0.9300
C26 C27 1.374(5)
C26 H26 0.9300
C27 C28 1.418(5)
C27 H27 0.9300
C28 C29 1.392(5)
C28 C36 1.393(5)
C29 C30 1.390(5)
C29 H29 0.9300
C30 C31 1.393(5)
C30 H30 0.9300
C31 C35 1.392(4)
C31 C32 1.455(5)
C32 C33 1.332(5)
C32 H32 0.9300
C33 C34 1.406(4)
C33 H33 0.9300
C34 N6 1.341(4)
C34 H34 0.9300
C35 N6 1.379(4)
C35 C36 1.394(5)
C36 N5 1.394(4)
C37 O2 1.214(4)
C37 O1 1.291(4)
C37 C38 1.448(4)
C38 C43 1.394(4)
C38 C39 1.407(4)
C39 C40 1.359(4)
C39 H39 0.9300
C40 C41 1.398(4)
C40 H40 0.9299
C41 N7 1.376(4)
C41 C42 1.398(4)
C42 C43 1.388(4)
C42 H42 0.9299
C43 H43 0.9317
Fe1 N1 1.961(3)
Fe1 N5 1.962(3)
Fe1 N6 1.973(3)
Fe1 N2 1.973(3)
Fe1 N4 1.976(3)
Fe1 N3 1.984(3)
N7 H7B 0.8900
N7 H7C 0.8900
N8 O9 1.206(3)
N8 O7 1.214(4)
N8 O8 1.225(4)
N9 O6 1.214(4)
N9 O5 1.214(4)
N9 O4 1.248(4)
O1 H1A 0.9300
O1W H1X 0.9700
O1W H1Y 0.8499
O2W H2X 0.8500
O2W H2Y 0.8501
O3W H3X 0.8499
O3W H3Y 0.8501
O4W H4X 0.8500
O4W H4Y 0.8501
O5W H5X 0.8500
O5W H5Y 0.8499

loop_
_geom_torsion_atom_site_label_1
_geom_torsion_atom_site_label_2
_geom_torsion_atom_site_label_3
_geom_torsion_atom_site_label_4
_geom_torsion
N1 C1 C2 C3 -2.3(5)
C1 C2 C3 C4 1.7(5)
C2 C3 C4 C12 -0.4(4)
C2 C3 C4 C5 176.4(3)
C12 C4 C5 C6 -3.7(5)
C3 C4 C5 C6 179.4(3)
C4 C5 C6 C7 4.3(5)
C5 C6 C7 C8 176.5(3)
C5 C6 C7 C11 -2.7(5)
C11 C7 C8 C9 0.6(5)
C6 C7 C8 C9 -178.6(3)
C7 C8 C9 C10 -0.4(5)
C8 C9 C10 N2 -0.9(5)
C8 C7 C11 N2 0.4(5)
C6 C7 C11 N2 179.7(3)
C8 C7 C11 C12 -178.7(3)
C6 C7 C11 C12 0.6(4)
C3 C4 C12 N1 -0.4(5)
C5 C4 C12 N1 -177.4(3)
C3 C4 C12 C11 178.6(3)
C5 C4 C12 C11 1.6(5)
N2 C11 C12 C4 -179.3(3)
C7 C11 C12 C4 -0.1(5)
N2 C11 C12 N1 -0.3(4)
C7 C11 C12 N1 178.9(3)
N3 C13 C14 C15 3.0(5)
C13 C14 C15 C16 -2.8(5)
C14 C15 C16 C17 -177.3(4)
C14 C15 C16 C24 0.1(5)
C24 C16 C17 C18 2.5(6)
C15 C16 C17 C18 179.8(4)
C16 C17 C18 C19 -4.8(6)
C17 C18 C19 C23 3.9(5)
C17 C18 C19 C20 -176.0(4)
C23 C19 C20 C21 -0.9(5)
C18 C19 C20 C21 179.0(3)
C19 C20 C21 C22 0.9(5)
C20 C21 C22 N4 1.1(5)
C18 C19 C23 N4 179.2(3)
C20 C19 C23 N4 -0.9(5)
C18 C19 C23 C24 -0.8(5)
C20 C19 C23 C24 179.1(3)
C17 C16 C24 N3 -179.8(3)
C15 C16 C24 N3 2.7(5)
C17 C16 C24 C23 0.6(5)
C15 C16 C24 C23 -176.9(3)
N4 C23 C24 N3 -1.0(5)
C19 C23 C24 N3 179.0(3)
N4 C23 C24 C16 178.6(3)
C19 C23 C24 C16 -1.4(5)
N5 C25 C26 C27 0.4(4)
C25 C26 C27 C28 -1.2(4)
C26 C27 C28 C29 178.8(3)
C26 C27 C28 C36 0.2(4)
C36 C28 C29 C30 -1.3(4)
C27 C28 C29 C30 -179.9(3)
C28 C29 C30 C31 0.1(5)
C29 C30 C31 C35 0.0(5)
C29 C30 C31 C32 -178.7(3)
C35 C31 C32 C33 1.0(5)
C30 C31 C32 C33 179.8(3)
C31 C32 C33 C34 -2.2(5)
C32 C33 C34 N6 3.5(5)
C30 C31 C35 N6 -179.9(3)
C32 C31 C35 N6 -1.0(5)
C30 C31 C35 C36 1.0(5)
C32 C31 C35 C36 179.8(3)
C29 C28 C36 C35 2.3(4)
C27 C28 C36 C35 -179.0(3)
C29 C28 C36 N5 -177.0(3)
C27 C28 C36 N5 1.7(4)
N6 C35 C36 C28 178.6(3)
C31 C35 C36 C28 -2.2(4)
N6 C35 C36 N5 -2.0(4)
C31 C35 C36 N5 177.2(3)
O2 C37 C38 C43 14.8(5)
O1 C37 C38 C43 -165.0(3)
O2 C37 C38 C39 -163.6(3)
O1 C37 C38 C39 16.7(5)
C43 C38 C39 C40 0.7(5)
C37 C38 C39 C40 179.0(3)
C38 C39 C40 C41 -3.0(5)
C39 C40 C41 N7 -177.0(3)
C39 C40 C41 C42 3.1(5)
N7 C41 C42 C43 179.2(3)
C40 C41 C42 C43 -0.8(5)
C41 C42 C43 C38 -1.5(5)
C39 C38 C43 C42 1.6(5)
C37 C38 C43 C42 -176.8(3)
C2 C1 N1 C12 1.4(4)
C2 C1 N1 Fe1 -178.1(2)
C4 C12 N1 C1 -0.1(4)
C11 C12 N1 C1 -179.1(3)
C4 C12 N1 Fe1 179.6(2)
C11 C12 N1 Fe1 0.5(3)
N6 Fe1 N1 C1 -90.3(3)
N2 Fe1 N1 C1 179.1(3)
N4 Fe1 N1 C1 2.3(3)
N3 Fe1 N1 C1 84.7(3)
N6 Fe1 N1 C12 90.2(2)
N2 Fe1 N1 C12 -0.4(2)
N4 Fe1 N1 C12 -177.2(2)
N3 Fe1 N1 C12 -94.8(2)
C9 C10 N2 C11 1.8(4)
C9 C10 N2 Fe1 179.0(2)
C12 C11 N2 C10 177.5(3)
C7 C11 N2 C10 -1.7(5)
C12 C11 N2 Fe1 -0.1(3)
C7 C11 N2 Fe1 -179.3(2)
N1 Fe1 N2 C10 -176.9(3)
N5 Fe1 N2 C10 7.8(3)
N6 Fe1 N2 C10 90.0(3)
N3 Fe1 N2 C10 -86.2(3)
N1 Fe1 N2 C11 0.3(2)
N5 Fe1 N2 C11 -175.0(2)
N6 Fe1 N2 C11 -92.8(2)
N3 Fe1 N2 C11 91.0(2)
C14 C13 N3 C24 -0.4(5)
C14 C13 N3 Fe1 179.8(3)
C16 C24 N3 C13 -2.6(5)
C23 C24 N3 C13 177.0(3)
C16 C24 N3 Fe1 177.3(3)
C23 C24 N3 Fe1 -3.1(4)
N1 Fe1 N3 C13 91.3(3)
N5 Fe1 N3 C13 -84.4(3)
N2 Fe1 N3 C13 8.5(3)
N4 Fe1 N3 C13 -175.8(3)
N1 Fe1 N3 C24 -88.5(2)
N5 Fe1 N3 C24 95.7(2)
N2 Fe1 N3 C24 -171.3(2)
N4 Fe1 N3 C24 4.4(2)
C21 C22 N4 C23 -2.9(5)
C21 C22 N4 Fe1 174.9(3)
C19 C23 N4 C22 2.8(5)
C24 C23 N4 C22 -177.2(3)
C19 C23 N4 Fe1 -175.3(3)
C24 C23 N4 Fe1 4.6(4)
N1 Fe1 N4 C22 -91.9(3)
N5 Fe1 N4 C22 83.6(3)
N6 Fe1 N4 C22 1.4(3)
N3 Fe1 N4 C22 177.2(3)
N1 Fe1 N4 C23 86.0(2)
N5 Fe1 N4 C23 -98.5(2)
N6 Fe1 N4 C23 179.2(2)
N3 Fe1 N4 C23 -4.9(2)
C26 C25 N5 C36 1.3(4)
C26 C25 N5 Fe1 176.7(2)
C28 C36 N5 C25 -2.4(4)
C35 C36 N5 C25 178.2(3)
C28 C36 N5 Fe1 -178.5(2)
C35 C36 N5 Fe1 2.1(3)
N6 Fe1 N5 C25 -176.7(3)
N2 Fe1 N5 C25 -86.1(3)
N4 Fe1 N5 C25 91.1(3)
N3 Fe1 N5 C25 8.6(3)
N6 Fe1 N5 C36 -1.24(19)
N2 Fe1 N5 C36 89.4(2)
N4 Fe1 N5 C36 -93.4(2)
N3 Fe1 N5 C36 -175.9(2)
C33 C34 N6 C35 -3.3(4)
C33 C34 N6 Fe1 177.1(2)
C31 C35 N6 C34 2.1(4)
C36 C35 N6 C34 -178.7(3)
C31 C35 N6 Fe1 -178.2(2)
C36 C35 N6 Fe1 1.0(3)
N1 Fe1 N6 C34 4.5(3)
N5 Fe1 N6 C34 179.7(3)
N2 Fe1 N6 C34 87.2(3)
N4 Fe1 N6 C34 -88.7(3)
N1 Fe1 N6 C35 -175.1(2)
N5 Fe1 N6 C35 0.2(2)
N2 Fe1 N6 C35 -92.4(2)
N4 Fe1 N6 C35 91.7(2)
